data_1512561
loop_
_publ_author_name
'An, Chun-Yan'
'Li, Xiao-Ming'
'Luo, Han'
'Li, Chun-Shun'
'Wang, Ming-Hui'
'Xu, Gang-Ming'
'Wang, Bin-Gui'

_publ_section_title
;
 4-Phenyl-3,4-dihydroquinolone Derivatives from Aspergillus nidulans
 MA-143, an Endophytic Fungus Isolated from the Mangrove Plant Rhizophora
 stylosa.
;
_journal_issue 10
_journal_name_full 'Journal of natural products'
_journal_page_first 1896
_journal_page_last 1901
_journal_paper_doi 10.1021/np4004646
_journal_volume 76
_journal_year 2013
_chemical_formula_moiety 'C26 H29 N O5'
_chemical_formula_sum 'C27 H33 N O6'
_chemical_formula_weight 467.54
_chemical_melting_point 126.0(10)
_chemical_name_common 'aniduquinolone a'
_chemical_name_systematic
; 
 ? 
;
_space_group_IT_number 4
_symmetry_cell_setting monoclinic
_symmetry_space_group_name_Hall 'P 2yb'
_symmetry_space_group_name_H-M 'P 1 21 1'
_atom_sites_solution_hydrogens geom
_atom_sites_solution_primary direct
_atom_sites_solution_secondary difmap
_audit_creation_method SHELXL-97
_cell_angle_alpha 90.00
_cell_angle_beta 94.7550(10)
_cell_angle_gamma 90.00
_cell_formula_units_Z 2
_cell_length_a 8.3638(8)
_cell_length_b 13.8405(12)
_cell_length_c 11.1316(11)
_cell_measurement_reflns_used 1796
_cell_measurement_temperature 298(2)
_cell_measurement_theta_max 22.101
_cell_measurement_theta_min 2.853
_cell_volume 1284.1(2)
_computing_cell_refinement 'Bruker SMART'
_computing_data_collection 'Bruker SMART'
_computing_data_reduction 'Bruker SHELXTL'
_computing_molecular_graphics 'Bruker SHELXTL'
_computing_publication_material 'Bruker SHELXTL'
_computing_structure_refinement 'SHELXL-97 (Sheldrick, 1997)'
_computing_structure_solution 'SHELXS-97 (Sheldrick, 1990)'
_diffrn_ambient_temperature 298(2)
_diffrn_measured_fraction_theta_full 0.998
_diffrn_measured_fraction_theta_max 0.998
_diffrn_measurement_device_type 'CCD area detector'
_diffrn_measurement_method 'phi and omega scans'
_diffrn_radiation_monochromator graphite
_diffrn_radiation_source 'fine-focus sealed tube'
_diffrn_radiation_type MoK\a
_diffrn_radiation_wavelength 0.71073
_diffrn_reflns_av_R_equivalents 0.0397
_diffrn_reflns_av_sigmaI/netI 0.0626
_diffrn_reflns_limit_h_max 9
_diffrn_reflns_limit_h_min -9
_diffrn_reflns_limit_k_max 16
_diffrn_reflns_limit_k_min -16
_diffrn_reflns_limit_l_max 13
_diffrn_reflns_limit_l_min -10
_diffrn_reflns_number 6507
_diffrn_reflns_theta_full 25.02
_diffrn_reflns_theta_max 25.02
_diffrn_reflns_theta_min 2.35
_exptl_absorpt_coefficient_mu 0.085
_exptl_absorpt_correction_T_max 0.9907
_exptl_absorpt_correction_T_min 0.9668
_exptl_absorpt_correction_type multi-scan
_exptl_absorpt_process_details sadabs
_exptl_crystal_colour colorless
_exptl_crystal_density_diffrn 1.209
_exptl_crystal_density_method 'not measured'
_exptl_crystal_description flaggy
_exptl_crystal_F_000 500
_exptl_crystal_size_max 0.40
_exptl_crystal_size_mid 0.35
_exptl_crystal_size_min 0.11
_refine_diff_density_max 0.193
_refine_diff_density_min -0.163
_refine_diff_density_rms 0.035
_refine_ls_abs_structure_details 'Flack H D (1983), Acta Cryst. A39, 876-881'
_refine_ls_abs_structure_Flack -0.2(12)
_refine_ls_extinction_method none
_refine_ls_goodness_of_fit_ref 1.058
_refine_ls_hydrogen_treatment mixed
_refine_ls_matrix_type full
_refine_ls_number_parameters 322
_refine_ls_number_reflns 4305
_refine_ls_number_restraints 1
_refine_ls_restrained_S_all 1.058
_refine_ls_R_factor_all 0.0764
_refine_ls_R_factor_gt 0.0496
_refine_ls_shift/su_max 0.001
_refine_ls_shift/su_mean 0.000
_refine_ls_structure_factor_coef Fsqd
_refine_ls_weighting_details 'calc w=1/[\s^2^(Fo^2^)+(0.0359P)^2^+0.0000P] where P=(Fo^2^+2Fc^2^)/3'
_refine_ls_weighting_scheme calc
_refine_ls_wR_factor_gt 0.0992
_refine_ls_wR_factor_ref 0.1069
_reflns_number_gt 2932
_reflns_number_total 4305
_reflns_threshold_expression >2sigma(I)
_cod_data_source_file np4004646_si_001.cif
_cod_data_source_block 121107b
_cod_depositor_comments
;
The following automatic conversions were performed:

'_chemical_melting_point' value '125-127' was changed to '126.0(10)'
- the average value was taken and precision was
estimated.

'_symmetry_cell_setting' value 'Monoclinic' changed to
'monoclinic' according to
/home/saulius/struct/CIF-dictionaries/cif_core.dic dictionary named
'cif_core.dic' version 2.4.2 from 2011-04-26.

Automatic conversion script
Id: cif_fix_values 1891 2012-01-12 08:04:46Z andrius 
;
_cod_original_sg_symbol_H-M P2(1)
_cod_database_code 1512561

loop_
_symmetry_equiv_pos_as_xyz
'x, y, z'
'-x, y+1/2, -z'

loop_
_atom_site_label
_atom_site_type_symbol
_atom_site_fract_x
_atom_site_fract_y
_atom_site_fract_z
_atom_site_U_iso_or_equiv
_atom_site_adp_type
_atom_site_occupancy
_atom_site_symmetry_multiplicity
_atom_site_calc_flag
_atom_site_refinement_flags
_atom_site_disorder_assembly
_atom_site_disorder_group
N1 N 0.8576(3) 0.31557(18) 0.7289(2) 0.0477(7) Uani 1 1 d . . .
H1 H 0.8806 0.2588 0.7042 0.057 Uiso 1 1 calc R . .
O1 O 1.0242(3) 0.29517(17) 0.8973(2) 0.0664(7) Uani 1 1 d . . .
O2 O 1.0076(3) 0.50895(17) 0.7802(2) 0.0607(6) Uani 1 1 d . . .
O3 O 0.7302(2) 0.58918(15) 0.84659(18) 0.0550(6) Uani 1 1 d . . .
H3 H 0.8200 0.6129 0.8458 0.082 Uiso 1 1 calc R . .
O4 O 0.4995(2) 0.58955(14) 0.67232(18) 0.0541(6) Uani 1 1 d . . .
H4 H 0.5590 0.6113 0.7281 0.081 Uiso 1 1 calc R . .
O5 O 0.0956(2) 0.62622(14) 0.35841(17) 0.0446(5) Uani 1 1 d . A .
O6 O 1.0382(4) 0.2330(2) 0.1365(3) 0.1019(10) Uani 1 1 d . . .
H6 H 1.0589 0.2680 0.0805 0.153 Uiso 1 1 calc R . .
C1 C 0.9351(4) 0.3468(2) 0.8322(3) 0.0467(8) Uani 1 1 d . . .
C2 C 0.9151(3) 0.4546(2) 0.8582(3) 0.0484(8) Uani 1 1 d . . .
H2 H 0.9509 0.4685 0.9425 0.058 Uiso 1 1 calc R . .
C3 C 0.7400(3) 0.4868(2) 0.8309(3) 0.0452(8) Uani 1 1 d . . .
C4 C 0.6833(3) 0.4563(2) 0.7031(3) 0.0378(7) Uani 1 1 d . . .
C5 C 0.5618(3) 0.5053(2) 0.6329(3) 0.0398(7) Uani 1 1 d . . .
C6 C 0.4979(4) 0.4690(2) 0.5219(3) 0.0407(7) Uani 1 1 d . . .
C7 C 0.5594(4) 0.3822(2) 0.4825(3) 0.0427(8) Uani 1 1 d . . .
H7 H 0.5176 0.3567 0.4092 0.051 Uiso 1 1 calc R . .
C8 C 0.6798(4) 0.3326(2) 0.5483(3) 0.0429(8) Uani 1 1 d . . .
H8 H 0.7195 0.2752 0.5191 0.052 Uiso 1 1 calc R . .
C9 C 0.7408(3) 0.3692(2) 0.6578(3) 0.0379(7) Uani 1 1 d . . .
C10 C 0.6378(3) 0.4396(2) 0.9240(3) 0.0462(8) Uani 1 1 d . . .
C11 C 0.6356(4) 0.4813(3) 1.0377(3) 0.0571(9) Uani 1 1 d . . .
H11 H 0.6918 0.5381 1.0557 0.069 Uiso 1 1 calc R . .
C12 C 0.5491(5) 0.4376(3) 1.1242(3) 0.0742(11) Uani 1 1 d . . .
H12 H 0.5490 0.4652 1.2003 0.089 Uiso 1 1 calc R . .
C13 C 0.4641(5) 0.3546(3) 1.0989(4) 0.0734(11) Uani 1 1 d . . .
H13 H 0.4055 0.3266 1.1573 0.088 Uiso 1 1 calc R . .
C14 C 0.4652(4) 0.3129(3) 0.9879(4) 0.0699(11) Uani 1 1 d . . .
H14 H 0.4092 0.2558 0.9709 0.084 Uiso 1 1 calc R . .
C15 C 0.5509(4) 0.3563(3) 0.9003(3) 0.0570(9) Uani 1 1 d . . .
H15 H 0.5494 0.3284 0.8242 0.068 Uiso 1 1 calc R . .
C16 C 0.3655(3) 0.5207(2) 0.4539(3) 0.0459(8) Uani 1 1 d . . .
H16 H 0.3444 0.5829 0.4797 0.055 Uiso 1 1 calc R . .
C17 C 0.2743(4) 0.4886(2) 0.3612(3) 0.0477(8) Uani 1 1 d . A .
H17 H 0.2998 0.4280 0.3321 0.057 Uiso 1 1 calc R . .
C18 C 0.1330(4) 0.5390(3) 0.2964(3) 0.0589(9) Uani 1 1 d . . .
C19 C -0.0216(5) 0.4794(3) 0.3077(5) 0.1011(17) Uani 1 1 d . A .
H19A H -0.1060 0.4989 0.2475 0.121 Uiso 1 1 calc R . .
H19B H -0.0015 0.4109 0.2993 0.121 Uiso 1 1 calc R . .
C20 C -0.0652(5) 0.5032(3) 0.4327(5) 0.0991(15) Uani 1 1 d . . .
H20A H -0.1797 0.4964 0.4387 0.119 Uiso 1 1 calc R A .
H20B H -0.0085 0.4616 0.4921 0.119 Uiso 1 1 calc R . .
C21 C -0.0137(4) 0.6059(3) 0.4495(3) 0.0621(10) Uani 1 1 d . A .
H21 H 0.0456 0.6119 0.5288 0.075 Uiso 1 1 calc R . .
C22 C -0.1462(4) 0.6789(3) 0.4417(4) 0.0698(10) Uani 1 1 d . . .
C23 C -0.2533(5) 0.6867(4) 0.3297(4) 0.0949(14) Uani 1 1 d . A .
H23A H -0.3326 0.7356 0.3394 0.142 Uiso 1 1 calc R . .
H23B H -0.3056 0.6258 0.3131 0.142 Uiso 1 1 calc R . .
H23C H -0.1914 0.7036 0.2640 0.142 Uiso 1 1 calc R . .
C24 C -0.1677(7) 0.7311(4) 0.5369(5) 0.142(2) Uani 1 1 d . A .
H24A H -0.2525 0.7746 0.5355 0.170 Uiso 1 1 calc R . .
H24B H -0.0983 0.7246 0.6062 0.170 Uiso 1 1 calc R . .
C25 C 0.208(5) 0.588(3) 0.177(3) 0.076(7) Uani 0.38(6) 1 d P A 1
H25A H 0.1287 0.6285 0.1346 0.113 Uiso 0.38(6) 1 calc PR A 1
H25B H 0.2391 0.5379 0.1237 0.113 Uiso 0.38(6) 1 calc PR A 1
H25C H 0.3006 0.6264 0.2024 0.113 Uiso 0.38(6) 1 calc PR A 1
C25' C 0.147(4) 0.555(2) 0.1679(16) 0.076(5) Uani 0.62(6) 1 d P A 2
H25D H 0.0546 0.5900 0.1340 0.113 Uiso 0.62(6) 1 calc PR A 2
H25E H 0.1541 0.4944 0.1276 0.113 Uiso 0.62(6) 1 calc PR A 2
H25F H 0.2420 0.5926 0.1577 0.113 Uiso 0.62(6) 1 calc PR A 2
C26 C 1.1764(4) 0.4886(3) 0.7952(4) 0.0892(13) Uani 1 1 d . . .
H26A H 1.2137 0.4945 0.8788 0.134 Uiso 1 1 calc R . .
H26B H 1.2330 0.5337 0.7486 0.134 Uiso 1 1 calc R . .
H26C H 1.1955 0.4241 0.7682 0.134 Uiso 1 1 calc R . .
C27 C 0.8756(6) 0.2382(4) 0.1518(4) 0.1060(16) Uani 1 1 d . . .
H27A H 0.8589 0.2279 0.2352 0.159 Uiso 1 1 calc R . .
H27B H 0.8195 0.1894 0.1036 0.159 Uiso 1 1 calc R . .
H27C H 0.8357 0.3008 0.1274 0.159 Uiso 1 1 calc R . .

loop_
_atom_site_aniso_label
_atom_site_aniso_U_11
_atom_site_aniso_U_22
_atom_site_aniso_U_33
_atom_site_aniso_U_23
_atom_site_aniso_U_13
_atom_site_aniso_U_12
N1 0.0494(17) 0.0472(15) 0.0454(16) -0.0012(13) -0.0035(13) 0.0119(13)
O1 0.0617(16) 0.0760(17) 0.0586(15) 0.0046(14) -0.0132(12) 0.0161(14)
O2 0.0406(13) 0.0677(16) 0.0744(15) -0.0015(13) 0.0084(11) -0.0062(12)
O3 0.0494(13) 0.0488(13) 0.0657(14) -0.0165(12) -0.0016(11) -0.0023(11)
O4 0.0468(13) 0.0493(13) 0.0647(14) -0.0160(12) -0.0046(11) 0.0085(11)
O5 0.0412(12) 0.0409(12) 0.0519(12) 0.0023(10) 0.0054(10) 0.0001(10)
O6 0.094(2) 0.111(2) 0.100(2) 0.0412(19) 0.0057(18) 0.033(2)
C1 0.0360(19) 0.056(2) 0.047(2) -0.0008(17) -0.0014(15) 0.0028(16)
C2 0.0345(18) 0.062(2) 0.0476(19) -0.0053(17) -0.0032(15) -0.0037(16)
C3 0.0383(18) 0.047(2) 0.0496(19) -0.0123(16) -0.0011(14) 0.0026(15)
C4 0.0310(16) 0.0421(17) 0.0399(16) -0.0013(14) 0.0012(13) -0.0004(14)
C5 0.0336(16) 0.0402(17) 0.0457(18) -0.0056(16) 0.0044(14) 0.0001(15)
C6 0.0354(16) 0.0439(18) 0.0429(18) 0.0018(15) 0.0041(14) 0.0008(15)
C7 0.0405(19) 0.047(2) 0.0404(17) -0.0021(16) -0.0005(14) -0.0037(16)
C8 0.047(2) 0.0406(18) 0.0409(18) -0.0038(14) 0.0029(15) 0.0071(15)
C9 0.0349(18) 0.0411(18) 0.0372(17) 0.0015(14) 0.0004(14) 0.0037(14)
C10 0.0347(18) 0.057(2) 0.046(2) -0.0048(16) -0.0022(14) 0.0066(16)
C11 0.052(2) 0.070(2) 0.049(2) -0.0088(19) 0.0037(16) -0.0061(19)
C12 0.075(3) 0.096(3) 0.053(2) -0.012(2) 0.016(2) 0.000(3)
C13 0.063(3) 0.099(3) 0.060(3) 0.000(2) 0.0154(19) -0.006(2)
C14 0.065(3) 0.075(3) 0.071(3) 0.000(2) 0.010(2) -0.019(2)
C15 0.054(2) 0.068(2) 0.050(2) -0.0062(19) 0.0116(17) -0.0107(19)
C16 0.0404(18) 0.0444(19) 0.0523(19) 0.0006(16) -0.0002(15) 0.0057(16)
C17 0.049(2) 0.0453(19) 0.0481(19) -0.0005(16) 0.0003(16) 0.0070(16)
C18 0.058(2) 0.058(2) 0.058(2) -0.0121(19) -0.0123(17) 0.0162(19)
C19 0.072(3) 0.059(3) 0.163(5) -0.019(3) -0.049(3) 0.001(2)
C20 0.059(3) 0.082(3) 0.158(5) 0.031(4) 0.019(3) -0.003(2)
C21 0.048(2) 0.074(3) 0.065(2) 0.017(2) 0.0105(17) -0.002(2)
C22 0.049(2) 0.080(3) 0.082(3) -0.004(2) 0.016(2) 0.004(2)
C23 0.068(3) 0.105(3) 0.110(3) 0.014(3) -0.003(3) 0.031(3)
C24 0.121(5) 0.179(6) 0.124(4) -0.057(4) 0.001(4) 0.056(4)
C25 0.085(17) 0.094(17) 0.044(8) -0.015(10) -0.017(10) 0.035(13)
C25' 0.085(12) 0.094(11) 0.044(5) -0.015(6) -0.017(6) 0.035(9)
C26 0.042(2) 0.103(3) 0.123(4) 0.000(3) 0.015(2) -0.010(2)
C27 0.100(4) 0.101(4) 0.116(4) 0.005(3) 0.001(3) 0.016(3)

loop_
_atom_type_symbol
_atom_type_description
_atom_type_scat_dispersion_real
_atom_type_scat_dispersion_imag
_atom_type_scat_source
C C 0.0033 0.0016 'International Tables Vol C Tables 4.2.6.8 and 6.1.1.4'
H H 0.0000 0.0000 'International Tables Vol C Tables 4.2.6.8 and 6.1.1.4'
N N 0.0061 0.0033 'International Tables Vol C Tables 4.2.6.8 and 6.1.1.4'
O O 0.0106 0.0060 'International Tables Vol C Tables 4.2.6.8 and 6.1.1.4'

loop_
_geom_angle_atom_site_label_1
_geom_angle_atom_site_label_2
_geom_angle_atom_site_label_3
_geom_angle
C1 N1 C9 124.9(3)
C1 N1 H1 117.6
C9 N1 H1 117.6
C2 O2 C26 113.8(3)
C3 O3 H3 109.5
C5 O4 H4 109.5
C18 O5 C21 110.4(2)
C27 O6 H6 109.5
O1 C1 N1 123.0(3)
O1 C1 C2 121.8(3)
N1 C1 C2 115.0(3)
O2 C2 C1 109.0(3)
O2 C2 C3 106.4(3)
C1 C2 C3 111.3(3)
O2 C2 H2 110.0
C1 C2 H2 110.0
C3 C2 H2 110.0
O3 C3 C4 111.8(2)
O3 C3 C2 109.1(2)
C4 C3 C2 108.8(2)
O3 C3 C10 107.3(3)
C4 C3 C10 111.3(2)
C2 C3 C10 108.5(2)
C5 C4 C9 117.9(3)
C5 C4 C3 122.8(3)
C9 C4 C3 118.9(2)
O4 C5 C6 117.6(2)
O4 C5 C4 120.8(3)
C6 C5 C4 121.6(3)
C7 C6 C5 117.7(3)
C7 C6 C16 122.6(3)
C5 C6 C16 119.7(3)
C8 C7 C6 122.4(3)
C8 C7 H7 118.8
C6 C7 H7 118.8
C9 C8 C7 119.2(3)
C9 C8 H8 120.4
C7 C8 H8 120.4
C8 C9 C4 121.3(3)
C8 C9 N1 119.3(3)
C4 C9 N1 119.3(2)
C15 C10 C11 118.4(3)
C15 C10 C3 122.6(3)
C11 C10 C3 119.0(3)
C12 C11 C10 119.7(3)
C12 C11 H11 120.1
C10 C11 H11 120.1
C13 C12 C11 121.0(4)
C13 C12 H12 119.5
C11 C12 H12 119.5
C14 C13 C12 120.0(4)
C14 C13 H13 120.0
C12 C13 H13 120.0
C13 C14 C15 119.6(4)
C13 C14 H14 120.2
C15 C14 H14 120.2
C10 C15 C14 121.4(3)
C10 C15 H15 119.3
C14 C15 H15 119.3
C17 C16 C6 127.2(3)
C17 C16 H16 116.4
C6 C16 H16 116.4
C16 C17 C18 127.2(3)
C16 C17 H17 116.4
C18 C17 H17 116.4
O5 C18 C25' 112.2(10)
O5 C18 C17 110.7(2)
C25' C18 C17 114.6(9)
O5 C18 C19 101.1(3)
C25' C18 C19 107.3(16)
C17 C18 C19 110.1(3)
O5 C18 C25 98.8(14)
C25' C18 C25 24.2(7)
C17 C18 C25 103.8(12)
C19 C18 C25 131.0(17)
C20 C19 C18 103.1(3)
C20 C19 H19A 111.1
C18 C19 H19A 111.1
C20 C19 H19B 111.1
C18 C19 H19B 111.1
H19A C19 H19B 109.1
C21 C20 C19 103.6(4)
C21 C20 H20A 111.0
C19 C20 H20A 111.0
C21 C20 H20B 111.0
C19 C20 H20B 111.0
H20A C20 H20B 109.0
O5 C21 C20 106.8(3)
O5 C21 C22 109.6(3)
C20 C21 C22 115.5(3)
O5 C21 H21 108.2
C20 C21 H21 108.2
C22 C21 H21 108.2
C24 C22 C23 121.9(4)
C24 C22 C21 118.5(4)
C23 C22 C21 119.5(3)
C22 C23 H23A 109.5
C22 C23 H23B 109.5
H23A C23 H23B 109.5
C22 C23 H23C 109.5
H23A C23 H23C 109.5
H23B C23 H23C 109.5
C22 C24 H24A 120.0
C22 C24 H24B 120.0
H24A C24 H24B 120.0
C18 C25 H25A 109.5
C18 C25 H25B 109.5
C18 C25 H25C 109.5
C18 C25' H25D 109.5
C18 C25' H25E 109.5
H25D C25' H25E 109.5
C18 C25' H25F 109.5
H25D C25' H25F 109.5
H25E C25' H25F 109.5
O2 C26 H26A 109.5
O2 C26 H26B 109.5
H26A C26 H26B 109.5
O2 C26 H26C 109.5
H26A C26 H26C 109.5
H26B C26 H26C 109.5
O6 C27 H27A 109.5
O6 C27 H27B 109.5
H27A C27 H27B 109.5
O6 C27 H27C 109.5
H27A C27 H27C 109.5
H27B C27 H27C 109.5

loop_
_geom_bond_atom_site_label_1
_geom_bond_atom_site_label_2
_geom_bond_distance
N1 C1 1.344(4)
N1 C9 1.415(3)
N1 H1 0.8600
O1 C1 1.226(3)
O2 C2 1.425(4)
O2 C26 1.436(4)
O3 C3 1.431(3)
O3 H3 0.8200
O4 C5 1.364(3)
O4 H4 0.8200
O5 C18 1.437(4)
O5 C21 1.448(4)
O6 C27 1.387(5)
O6 H6 0.8200
C1 C2 1.531(4)
C2 C3 1.537(4)
C2 H2 0.9800
C3 C4 1.522(4)
C3 C10 1.543(4)
C4 C5 1.404(4)
C4 C9 1.407(4)
C5 C6 1.398(4)
C6 C7 1.391(4)
C6 C16 1.475(4)
C7 C8 1.378(4)
C7 H7 0.9300
C8 C9 1.378(4)
C8 H8 0.9300
C10 C15 1.376(4)
C10 C11 1.393(4)
C11 C12 1.389(5)
C11 H11 0.9300
C12 C13 1.368(5)
C12 H12 0.9300
C13 C14 1.364(5)
C13 H13 0.9300
C14 C15 1.393(5)
C14 H14 0.9300
C15 H15 0.9300
C16 C17 1.309(4)
C16 H16 0.9300
C17 C18 1.504(4)
C17 H17 0.9300
C18 C25' 1.463(18)
C18 C19 1.547(5)
C18 C25 1.67(4)
C19 C20 1.503(6)
C19 H19A 0.9700
C19 H19B 0.9700
C20 C21 1.494(6)
C20 H20A 0.9700
C20 H20B 0.9700
C21 C22 1.496(5)
C21 H21 0.9800
C22 C24 1.308(6)
C22 C23 1.477(5)
C23 H23A 0.9600
C23 H23B 0.9600
C23 H23C 0.9600
C24 H24A 0.9300
C24 H24B 0.9300
C25 H25A 0.9600
C25 H25B 0.9600
C25 H25C 0.9600
C25' H25D 0.9600
C25' H25E 0.9600
C25' H25F 0.9600
C26 H26A 0.9600
C26 H26B 0.9600
C26 H26C 0.9600
C27 H27A 0.9600
C27 H27B 0.9600
C27 H27C 0.9600

loop_
_geom_torsion_atom_site_label_1
_geom_torsion_atom_site_label_2
_geom_torsion_atom_site_label_3
_geom_torsion_atom_site_label_4
_geom_torsion
C9 N1 C1 O1 172.9(3)
C9 N1 C1 C2 -11.9(4)
C26 O2 C2 C1 -60.8(3)
C26 O2 C2 C3 179.1(3)
O1 C1 C2 O2 101.7(3)
N1 C1 C2 O2 -73.6(3)
O1 C1 C2 C3 -141.2(3)
N1 C1 C2 C3 43.4(4)
O2 C2 C3 O3 -56.4(3)
C1 C2 C3 O3 -175.0(3)
O2 C2 C3 C4 65.8(3)
C1 C2 C3 C4 -52.8(3)
O2 C2 C3 C10 -173.0(2)
C1 C2 C3 C10 68.4(3)
O3 C3 C4 C5 -32.5(4)
C2 C3 C4 C5 -153.0(3)
C10 C3 C4 C5 87.5(3)
O3 C3 C4 C9 155.1(3)
C2 C3 C4 C9 34.6(4)
C10 C3 C4 C9 -84.9(3)
C9 C4 C5 O4 179.2(2)
C3 C4 C5 O4 6.7(4)
C9 C4 C5 C6 0.6(4)
C3 C4 C5 C6 -171.8(3)
O4 C5 C6 C7 -178.9(2)
C4 C5 C6 C7 -0.3(4)
O4 C5 C6 C16 -1.4(4)
C4 C5 C6 C16 177.3(3)
C5 C6 C7 C8 -0.5(4)
C16 C6 C7 C8 -177.9(3)
C6 C7 C8 C9 0.9(4)
C7 C8 C9 C4 -0.5(4)
C7 C8 C9 N1 176.2(3)
C5 C4 C9 C8 -0.2(4)
C3 C4 C9 C8 172.5(3)
C5 C4 C9 N1 -176.9(3)
C3 C4 C9 N1 -4.2(4)
C1 N1 C9 C8 174.4(3)
C1 N1 C9 C4 -8.9(4)
O3 C3 C10 C15 144.9(3)
C4 C3 C10 C15 22.2(4)
C2 C3 C10 C15 -97.4(3)
O3 C3 C10 C11 -36.6(3)
C4 C3 C10 C11 -159.3(3)
C2 C3 C10 C11 81.1(3)
C15 C10 C11 C12 1.0(5)
C3 C10 C11 C12 -177.5(3)
C10 C11 C12 C13 -0.8(5)
C11 C12 C13 C14 0.9(6)
C12 C13 C14 C15 -1.2(6)
C11 C10 C15 C14 -1.4(5)
C3 C10 C15 C14 177.1(3)
C13 C14 C15 C10 1.4(6)
C7 C6 C16 C17 10.4(5)
C5 C6 C16 C17 -167.0(3)
C6 C16 C17 C18 176.0(3)
C21 O5 C18 C25' 142.7(15)
C21 O5 C18 C17 -87.9(3)
C21 O5 C18 C19 28.6(3)
C21 O5 C18 C25 163.6(15)
C16 C17 C18 O5 -6.6(5)
C16 C17 C18 C25' 121.5(16)
C16 C17 C18 C19 -117.5(4)
C16 C17 C18 C25 98.5(17)
O5 C18 C19 C20 -38.3(4)
C25' C18 C19 C20 -155.9(8)
C17 C18 C19 C20 78.7(4)
C25 C18 C19 C20 -150.4(15)
C18 C19 C20 C21 34.0(4)
C18 O5 C21 C20 -7.9(4)
C18 O5 C21 C22 -133.8(3)
C19 C20 C21 O5 -17.2(4)
C19 C20 C21 C22 105.0(4)
O5 C21 C22 C24 -122.0(4)
C20 C21 C22 C24 117.3(5)
O5 C21 C22 C23 61.1(4)
C20 C21 C22 C23 -59.6(5)
